data_7706576
loop_
_publ_author_name
'Han, Zhen'
'Fu, Yaomei'
'Zhang, Yingchao'
'Zhang, Xiao'
'Meng, Xing'
'Zhou, Ziyan'
'Su, Zhongmin'

_publ_section_title
;
 Metal-organic framework (MOF) composite materials for photocatalytic
 CO<sub>2</sub> reduction under visible light.
;
_journal_issue 9
_journal_name_full 'Dalton transactions (Cambridge, England : 2003)'
_journal_page_first 3186
_journal_page_last 3192
_journal_paper_doi 10.1039/d1dt00128k
_journal_volume 50
_journal_year 2021
_chemical_formula_moiety 'C66 H32 Co2 N12 O12'
_chemical_formula_sum 'C66 H32 Co2 N12 O12'
_chemical_formula_weight 1302.89
_space_group_crystal_system monoclinic
_space_group_IT_number 9
_space_group_name_Hall 'C -2yc'
_space_group_name_H-M_alt 'C 1 c 1'
_atom_sites_solution_hydrogens mixed
_audit_creation_date 2020-03-09
_audit_creation_method
;
Olex2 1.2
(compiled 2018.05.29 svn.r3508 for OlexSys, GUI svn.r5506)
;
_audit_update_record
;
2020-12-29 deposited with the CCDC.	2021-02-04 downloaded from the CCDC.
;
_cell_angle_alpha 90.000(5)
_cell_angle_beta 100.110(5)
_cell_angle_gamma 90.000(5)
_cell_formula_units_Z 4
_cell_length_a 15.311(5)
_cell_length_b 13.056(5)
_cell_length_c 34.460(5)
_cell_measurement_reflns_used 18477
_cell_measurement_temperature 293(2)
_cell_measurement_theta_max 25.01
_cell_measurement_theta_min 1.74
_cell_volume 6782(4)
_computing_molecular_graphics 'Olex2 (Dolomanov et al., 2009)'
_computing_publication_material 'Olex2 (Dolomanov et al., 2009)'
_computing_structure_refinement 'ShelXL (Sheldrick, 2015)'
_diffrn_ambient_temperature 293(2)
_diffrn_measured_fraction_theta_full 0.987
_diffrn_measured_fraction_theta_max 0.987
_diffrn_measurement_device_type 'Bruker APEX CCD area-detector'
_diffrn_radiation_type MoK\a
_diffrn_radiation_wavelength 0.71069
_diffrn_reflns_av_R_equivalents 0.0349
_diffrn_reflns_av_unetI/netI 0.0436
_diffrn_reflns_Laue_measured_fraction_full 0.987
_diffrn_reflns_Laue_measured_fraction_max 0.987
_diffrn_reflns_limit_h_max 16
_diffrn_reflns_limit_h_min -17
_diffrn_reflns_limit_k_max 15
_diffrn_reflns_limit_k_min -15
_diffrn_reflns_limit_l_max 40
_diffrn_reflns_limit_l_min -27
_diffrn_reflns_number 18465
_diffrn_reflns_point_group_measured_fraction_full 0.717
_diffrn_reflns_point_group_measured_fraction_max 0.717
_diffrn_reflns_theta_full 24.771
_diffrn_reflns_theta_max 24.771
_diffrn_reflns_theta_min 2.064
_exptl_absorpt_coefficient_mu 0.556
_exptl_crystal_colour orange
_exptl_crystal_colour_primary orange
_exptl_crystal_density_diffrn 1.276
_exptl_crystal_density_method 'not measured'
_exptl_crystal_description block
_exptl_crystal_F_000 2648
_refine_diff_density_max 0.266
_refine_diff_density_min -0.394
_refine_diff_density_rms 0.070
_refine_ls_abs_structure_details
;
 Refined as an inversion twin.
;
_refine_ls_abs_structure_Flack 0.484(19)
_refine_ls_extinction_method none
_refine_ls_goodness_of_fit_ref 1.071
_refine_ls_hydrogen_treatment constr
_refine_ls_matrix_type full
_refine_ls_number_parameters 831
_refine_ls_number_reflns 8343
_refine_ls_number_restraints 2
_refine_ls_restrained_S_all 1.071
_refine_ls_R_factor_all 0.0473
_refine_ls_R_factor_gt 0.0414
_refine_ls_shift/su_max 0.007
_refine_ls_shift/su_mean 0.000
_refine_ls_structure_factor_coef Fsqd
_refine_ls_weighting_details 'w=1/[\s^2^(Fo^2^)+(0.0848P)^2^] where P=(Fo^2^+2Fc^2^)/3'
_refine_ls_weighting_scheme calc
_refine_ls_wR_factor_gt 0.1162
_refine_ls_wR_factor_ref 0.1236
_reflns_Friedel_coverage 0.452
_reflns_Friedel_fraction_full 0.447
_reflns_Friedel_fraction_max 0.447
_reflns_number_gt 7548
_reflns_number_total 8343
_reflns_threshold_expression 'I > 2\s(I)'
_cod_data_source_file d1dt00128k2.cif
_cod_data_source_block 2a
_cod_depositor_comments 'Adding full bibliography for 7706576.cif.'
_cod_database_code 7706576
_shelx_shelxl_version_number 2018/3
_shelx_space_group_comment
;
The symmetry employed for this shelxl refinement is uniquely defined
by the following loop, which should always be used as a source of
symmetry information in preference to the above space-group names.
They are only intended as comments.
;
_olex2_refinement_description
;
1. Twinned data refinement
 Scales: 0.516(19)
 0.484(19)
2. Fixed Uiso
 At 1.5 times of:
  All O(H) groups
3. Others
 Fixed Uiso: H2(0.033) H4(0.04) H28(0.063) H30(0.051) H31(0.041) H35(0.052)
 H36(0.049) H37(0.05) H41(0.044) H44(0.057) H45(0.062) H53(0.042) H55(0.058)
 H56(0.088) H59(0.062) H61(0.08) H62(0.057) H68(0.079) H71(0.061) H79(0.089)
 H80(0.101) H81(0.089) H82(0.088) H83(0.105) H85(0.104) H86(0.086) H87(0.148)
 H89(0.15) H92(0.161) H99(0.168)
 Fixed X: H2(1.053901) H4(1.0514) H28(0.435999) H30(0.671101) H31(1.2415)
 H35(0.7453) H36(0.3762) H37(1.0434) H41(0.864201) H44(0.9787) H45(0.681301)
 H53(0.7298) H55(1.0371) H56(0.474299) H59(0.7224) H61(0.7332) H62(0.9853)
 H68(0.4175) H71(0.9031) H79(0.667001) H80(0.851301) H81(0.9106) H82(0.770499)
 H83(0.820601) H85(0.8836) H86(0.7088) H87(0.5634) H89(0.6308) H92(0.616301)
 H99(0.5731)
 Fixed Y: H2(-0.026001) H4(0.2036) H28(-0.0022) H30(-0.0902) H31(-0.0123)
 H35(0.245399) H36(0.0847) H37(0.2401) H41(-0.0414) H44(0.5763) H45(0.165601)
 H53(-0.005401) H55(0.475999) H56(0.2665) H59(-0.000601) H61(0.2593)
 H62(0.332399) H68(0.3469) H71(-0.2305) H79(0.195701) H80(1.044499) H81(1.002)
 H82(0.5204) H83(1.2152) H85(1.174399) H86(0.4453) H87(-0.5358) H89(-0.4842)
 H92(-0.654799) H99(-0.7095)
 Fixed Z: H2(0.5478) H4(0.468801) H28(0.131701) H30(0.4609) H31(0.479799)
 H35(0.4553) H36(0.0755) H37(1.0073) H41(0.5924) H44(1.0234) H45(0.3985)
 H53(0.5151) H55(1.0758) H56(0.1865) H59(0.678301) H61(0.745) H62(0.953)
 H68(0.128701) H71(0.6867) H79(0.6866) H80(0.8335) H81(0.949699) H82(0.6899)
 H83(0.8434) H85(0.956699) H86(0.6315) H87(0.276699) H89(0.3887) H92(0.3969)
 H99(0.2897)
4.a Tetrahedral OH refined with riding coordinates:
 O48(H48)
4.b Idealised tetrahedral OH refined as rotating group:
 O6(H6)
;
_olex2_submission_special_instructions 'No special instructions were received'

loop_
_space_group_symop_operation_xyz
'x, y, z'
'x, -y, z+1/2'
'x+1/2, y+1/2, z'
'x+1/2, -y+1/2, z+1/2'

loop_
_atom_site_label
_atom_site_type_symbol
_atom_site_fract_x
_atom_site_fract_y
_atom_site_fract_z
_atom_site_U_iso_or_equiv
_atom_site_adp_type
_atom_site_occupancy
_atom_site_site_symmetry_order
_atom_site_calc_flag
_atom_site_refinement_flags_posn
_atom_site_refinement_flags_adp
_atom_site_refinement_flags_occupancy
_atom_site_disorder_assembly
_atom_site_disorder_group
CoO1 Co 0.81901(4) 0.19970(5) 0.54427(2) 0.02699(18) Uani 1 1 d . . . . .
Co2 Co 0.60587(4) 0.24054(5) 0.59877(2) 0.02942(19) Uani 1 1 d . . . . .
O3 O 0.9302(3) 0.2275(3) 0.51042(15) 0.0444(12) Uani 1 1 d . . . . .
O4 O 0.9924(3) -0.2849(3) 0.63291(14) 0.0461(12) Uani 1 1 d . . . . .
N2 N 1.0420(3) 0.3452(3) 1.04747(16) 0.0354(11) Uani 1 1 d . . . . .
O6 O 1.2723(3) 0.1338(4) 0.43615(18) 0.0651(15) Uani 1 1 d . . . . .
H6 H 1.292379 0.174174 0.421768 0.098 Uiso 1 1 calc GR . . . .
O7 O 1.0004(3) -0.1533(3) 0.59489(14) 0.0497(11) Uani 1 1 d . . . . .
O8 O 0.9214(3) 0.0907(3) 0.54677(14) 0.0447(11) Uani 1 1 d . . . . .
N5 N 0.7474(3) 0.1285(3) 0.49175(15) 0.0339(11) Uani 1 1 d . . . . .
O10 O 1.1675(3) -0.1638(3) 0.56591(13) 0.0389(10) Uani 1 1 d . . . . .
C1 C 1.1558(3) -0.0311(4) 0.51736(17) 0.0282(12) Uani 1 1 d . . . . .
N10 N 0.3879(4) 0.2241(4) 0.09619(16) 0.0395(12) Uani 1 1 d . . . . .
C13 C 1.0406(4) 0.0981(4) 0.51098(17) 0.0305(12) Uani 1 1 d . . . . .
C2 C 1.0792(3) 0.0070(4) 0.52863(16) 0.0278(12) Uani 1 1 d . . . . .
H2 H 1.053902 -0.026001 0.547800 0.033 Uiso 1 1 d . . . . .
O12 O 0.6679(3) 0.1117(3) 0.62214(12) 0.0423(10) Uani 1 1 d . . . . .
C4 C 1.0784(4) 0.1457(4) 0.48152(18) 0.0347(13) Uani 1 1 d . . . . .
H4 H 1.051399 0.203600 0.468801 0.040 Uiso 1 1 d . . . . .
N17 N 0.8673(4) 0.5240(4) 0.84186(16) 0.0498(14) Uani 1 1 d . . . . .
C3 C 1.1548(4) 0.1072(4) 0.47049(17) 0.0323(13) Uani 1 1 d . . . . .
O9 O 1.1554(4) 0.2348(4) 0.42216(17) 0.0642(15) Uani 1 1 d . . . . .
O15 O 0.7560(3) 0.1066(3) 0.57793(13) 0.0418(10) Uani 1 1 d . . . . .
N21 N 0.8931(4) 0.6723(4) 0.88197(16) 0.0480(14) Uani 1 1 d . . . . .
C112 C 0.6669(4) 0.0268(5) 0.42176(18) 0.0393(14) Uani 1 1 d . . . . .
C6 C 0.9768(4) 0.4698(4) 0.98142(19) 0.0388(14) Uani 1 1 d . . . . .
C5 C 0.7832(4) -0.0099(4) 0.63137(17) 0.0361(13) Uani 1 1 d . . . . .
O5 O 1.2608(3) -0.1661(3) 0.52332(12) 0.0373(10) Uani 1 1 d . . . . .
C7 C 0.9663(4) -0.1988(5) 0.6203(2) 0.0387(15) Uani 1 1 d . . . . .
C27 C 0.8941(4) -0.1434(4) 0.63670(18) 0.0349(13) Uani 1 1 d . . . . .
C28 C 0.4337(5) 0.0699(5) 0.1318(2) 0.0502(17) Uani 1 1 d . . . . .
H28 H 0.435999 -0.002200 0.131701 0.063 Uiso 1 1 d . . . . .
C29 C 0.8927(5) 0.5699(5) 0.87618(19) 0.0443(15) Uani 1 1 d . . . . .
C30 C 0.6830(5) -0.0219(5) 0.45846(19) 0.0430(15) Uani 1 1 d . . . . .
H30 H 0.671101 -0.090200 0.460900 0.051 Uiso 1 1 d . . . . .
C31 C 1.1929(4) 0.0168(4) 0.48848(18) 0.0328(13) Uani 1 1 d . . . . .
H31 H 1.241501 -0.012300 0.479799 0.041 Uiso 1 1 d . . . . .
C32 C 0.7328(4) 0.0757(4) 0.60879(17) 0.0316(13) Uani 1 1 d . . . . .
N7 N 0.5810(5) -0.1597(4) 0.32021(17) 0.0526(15) Uani 1 1 d . . . . .
N8 N 0.5360(5) -0.1753(4) 0.25109(17) 0.0590(17) Uani 1 1 d . . . . .
C35 C 0.7303(5) 0.1758(5) 0.45674(19) 0.0416(15) Uani 1 1 d . . . . .
H35 H 0.745300 0.245399 0.455300 0.052 Uiso 1 1 d . . . . .
C36 C 0.3966(5) 0.1225(5) 0.09897(19) 0.0420(15) Uani 1 1 d . . . . .
H36 H 0.376200 0.084700 0.075500 0.049 Uiso 1 1 d . . . . .
C37 C 1.0277(5) 0.3076(4) 1.0108(2) 0.0435(16) Uani 1 1 d . . . . .
H37 H 1.043400 0.240100 1.007301 0.050 Uiso 1 1 d . . . . .
C38 C 0.9251(4) 0.5030(5) 0.9106(2) 0.0449(15) Uani 1 1 d . . . . .
C39 C 0.9603(4) 0.1413(4) 0.52345(18) 0.0333(13) Uani 1 1 d . . . . .
C40 C 0.4649(6) 0.1219(5) 0.1660(2) 0.0557(19) Uani 1 1 d . . . . .
C41 C 0.8487(4) -0.0622(4) 0.61595(19) 0.0387(14) Uani 1 1 d . . . . .
H41 H 0.864201 -0.041400 0.592400 0.044 Uiso 1 1 d . . . . .
C42 C 1.1969(4) -0.1284(4) 0.53711(16) 0.0280(12) Uani 1 1 d . . . . .
N6 N 0.5571(4) -0.0110(4) 0.28030(16) 0.0515(15) Uani 1 1 d . . . . .
C44 C 0.9911(5) 0.5086(5) 1.01894(19) 0.0466(16) Uani 1 1 d . . . . .
H44 H 0.978700 0.576300 1.023399 0.057 Uiso 1 1 d . . . . .
C45 C 0.6923(5) 0.1295(5) 0.4225(2) 0.0482(17) Uani 1 1 d . . . . .
H45 H 0.681301 0.165601 0.398500 0.062 Uiso 1 1 d . . . . .
C46 C 0.5063(6) -0.0286(6) 0.2096(2) 0.059(2) Uani 1 1 d . . . . .
C47 C 0.6314(5) -0.0301(5) 0.3860(2) 0.0436(15) Uani 1 1 d . . . . .
O48 O 0.8275(6) -0.2268(5) 0.74276(18) 0.099(2) Uani 1 1 d . . . . .
H48 H 0.820896 -0.234163 0.765708 0.148 Uiso 1 1 calc R . . . .
C49 C 0.5848(6) -0.3757(6) 0.3241(3) 0.065(2) Uani 1 1 d . . . . .
N4 N 0.6752(4) 0.3128(4) 0.65257(16) 0.0450(13) Uani 1 1 d . . . . .
C51 C 0.5795(5) -0.0573(5) 0.31513(19) 0.0444(15) Uani 1 1 d . . . . .
C52 C 0.4999(5) 0.0725(5) 0.2041(2) 0.0539(18) Uani 1 1 d . . . . .
C53 C 0.7212(4) 0.0296(4) 0.49119(17) 0.0363(14) Uani 1 1 d . . . . .
H53 H 0.729800 -0.005401 0.515100 0.042 Uiso 1 1 d . . . . .
C54 C 0.9433(4) 0.5355(5) 0.9469(2) 0.0433(15) Uani 1 1 d . . . . .
C55 C 1.0246(5) 0.4477(5) 1.05125(19) 0.0466(16) Uani 1 1 d . . . . .
H55 H 1.037100 0.475999 1.075800 0.058 Uiso 1 1 d . . . . .
C56 C 0.4584(7) 0.2294(5) 0.1635(2) 0.076(3) Uani 1 1 d . . . . .
H56 H 0.474299 0.266500 0.186500 0.088 Uiso 1 1 d . . . . .
C57 C 0.8642(6) 0.7263(5) 0.8495(2) 0.0494(17) Uani 1 1 d . . . . .
N1 N 0.8380(5) 0.6878(4) 0.81352(18) 0.0609(17) Uani 1 1 d . . . . .
C59 C 0.7649(5) -0.0373(6) 0.6686(2) 0.057(2) Uani 1 1 d . . . . .
H59 H 0.722400 -0.000601 0.678301 0.062 Uiso 1 1 d . . . . .
C60 C 1.1936(4) 0.1645(4) 0.4411(2) 0.0425(15) Uani 1 1 d . . . . .
C61 C 0.7254(7) 0.3004(7) 0.7230(2) 0.068(2) Uani 1 1 d . . . . .
H61 H 0.733200 0.259300 0.745000 0.080 Uiso 1 1 d . . . . .
C62 C 0.9958(5) 0.3645(5) 0.97770(19) 0.0465(16) Uani 1 1 d . . . . .
H62 H 0.985300 0.332399 0.953000 0.057 Uiso 1 1 d . . . . .
C63 C 0.5341(5) -0.0722(5) 0.2491(2) 0.0521(18) Uani 1 1 d . . . . .
C64 C 0.5585(6) -0.2134(5) 0.2875(2) 0.0526(19) Uani 1 1 d . . . . .
C65 C 0.8121(6) -0.1173(6) 0.6899(2) 0.062(2) Uani 1 1 d . . . . .
C66 C 0.7942(6) 0.4441(7) 0.7645(2) 0.069(2) Uani 1 1 d . . . . .
C67 C 0.5615(6) -0.3294(6) 0.2908(2) 0.061(2) Uani 1 1 d . . . . .
C68 C 0.4210(6) 0.2746(5) 0.1288(2) 0.064(2) Uani 1 1 d . . . . .
H68 H 0.417500 0.346900 0.128701 0.079 Uiso 1 1 d . . . . .
C69 C 0.8793(6) 1.0027(6) 0.8898(3) 0.067(2) Uani 1 1 d . . . . .
C70 C 0.8383(6) 0.5851(5) 0.8107(2) 0.0546(19) Uani 1 1 d . . . . .
C71 C 0.8755(5) -0.1731(5) 0.6736(2) 0.0513(17) Uani 1 1 d . . . . .
H71 H 0.903100 -0.230500 0.686700 0.061 Uiso 1 1 d . . . . .
C72 C 0.7556(6) 0.3989(6) 0.7251(2) 0.059(2) Uani 1 1 d . . . . .
C73 C 0.6080(5) 0.0090(5) 0.3497(2) 0.0491(16) Uani 1 1 d . . . . .
N3 N 0.8500(6) 1.2125(5) 0.9020(3) 0.081(2) Uani 1 1 d . . . . .
N9 N 0.6091(9) -0.6979(6) 0.3449(3) 0.120(4) Uani 1 1 d . . . . .
C76 C 0.8846(6) 0.8880(6) 0.8843(2) 0.062(2) Uani 1 1 d . . . . .
C77 C 0.5895(6) -0.4878(6) 0.3304(3) 0.068(2) Uani 1 1 d . . . . .
C78 C 0.8073(6) 0.5442(7) 0.7719(2) 0.069(2) Uani 1 1 d . . . . .
C79 C 0.6850(7) 0.2621(6) 0.6869(3) 0.074(3) Uani 1 1 d . . . . .
H79 H 0.667001 0.195701 0.686600 0.089 Uiso 1 1 d . . . . .
C80 C 0.8538(8) 1.0694(6) 0.8586(3) 0.078(3) Uani 1 1 d . . . . .
H80 H 0.851301 1.044498 0.833500 0.101 Uiso 1 1 d . . . . .
C81 C 0.8929(6) 1.0433(6) 0.9280(3) 0.072(2) Uani 1 1 d . . . . .
H81 H 0.910600 1.001999 0.949699 0.089 Uiso 1 1 d . . . . .
C82 C 0.7470(7) 0.4529(6) 0.6894(3) 0.076(3) Uani 1 1 d . . . . .
H82 H 0.770499 0.520400 0.689900 0.088 Uiso 1 1 d . . . . .
C83 C 0.8390(8) 1.1728(7) 0.8656(3) 0.087(3) Uani 1 1 d . . . . .
H83 H 0.820601 1.215200 0.843400 0.105 Uiso 1 1 d . . . . .
C84 C 0.7969(7) -0.1417(8) 0.7303(3) 0.094(4) Uani 1 1 d . . . . .
C85 C 0.8766(7) 1.1454(7) 0.9320(3) 0.081(3) Uani 1 1 d . . . . .
H85 H 0.883600 1.174400 0.956699 0.104 Uiso 1 1 d . . . . .
C86 C 0.7089(7) 0.4076(6) 0.6552(2) 0.068(2) Uani 1 1 d . . . . .
H86 H 0.708800 0.445300 0.631500 0.086 Uiso 1 1 d . . . . .
C87 C 0.5797(11) -0.5585(7) 0.3017(3) 0.120(5) Uani 1 1 d . . . . .
H87 H 0.563400 -0.535800 0.276699 0.148 Uiso 1 1 d . . . . .
C88 C 0.8596(7) 0.8391(5) 0.8521(3) 0.064(2) Uani 1 1 d . . . . .
C89 C 0.6087(12) -0.5249(7) 0.3675(3) 0.131(6) Uani 1 1 d . . . . .
H89 H 0.630800 -0.484200 0.388700 0.150 Uiso 1 1 d . . . . .
O2 O 0.7643(10) -0.0820(8) 0.7498(3) 0.205(7) Uani 1 1 d . . . . .
C92 C 0.6163(13) -0.6304(8) 0.3734(4) 0.147(7) Uani 1 1 d . . . . .
H92 H 0.616301 -0.654799 0.396900 0.161 Uiso 1 1 d . . . . .
C99 C 0.5869(13) -0.6625(8) 0.3092(4) 0.143(6) Uani 1 1 d . . . . .
H99 H 0.573100 -0.709500 0.289700 0.168 Uiso 1 1 d . . . . .

loop_
_atom_site_aniso_label
_atom_site_aniso_U_11
_atom_site_aniso_U_22
_atom_site_aniso_U_33
_atom_site_aniso_U_23
_atom_site_aniso_U_13
_atom_site_aniso_U_12
CoO1 0.0311(4) 0.0245(3) 0.0252(4) 0.0023(3) 0.0048(3) 0.0100(3)
Co2 0.0344(4) 0.0286(4) 0.0252(4) 0.0032(3) 0.0050(3) 0.0107(3)
O3 0.042(3) 0.031(2) 0.063(3) 0.004(2) 0.017(2) 0.013(2)
O4 0.049(3) 0.044(2) 0.048(3) 0.014(2) 0.015(2) 0.025(2)
N2 0.040(3) 0.030(2) 0.036(3) 0.003(2) 0.005(2) -0.006(2)
O6 0.057(3) 0.053(3) 0.096(4) 0.035(3) 0.043(3) 0.018(2)
O7 0.051(3) 0.052(2) 0.052(3) 0.011(2) 0.025(2) 0.025(2)
O8 0.045(2) 0.037(2) 0.058(3) 0.015(2) 0.025(2) 0.0180(19)
N5 0.039(3) 0.033(2) 0.029(3) 0.000(2) 0.001(2) 0.008(2)
O10 0.046(2) 0.034(2) 0.039(3) 0.0146(19) 0.015(2) 0.0088(19)
C1 0.030(3) 0.018(2) 0.034(3) 0.000(2) 0.000(2) 0.006(2)
N10 0.049(3) 0.037(3) 0.030(3) -0.001(2) -0.001(2) -0.005(2)
C13 0.029(3) 0.028(3) 0.034(3) 0.002(2) 0.004(2) 0.009(2)
C2 0.030(3) 0.023(2) 0.031(3) 0.001(2) 0.005(2) 0.008(2)
O12 0.051(3) 0.048(2) 0.031(2) 0.0026(19) 0.014(2) 0.026(2)
C4 0.040(3) 0.024(3) 0.039(3) 0.007(2) 0.004(3) 0.009(2)
N17 0.071(4) 0.046(3) 0.029(3) 0.002(3) -0.003(3) -0.002(3)
C3 0.037(3) 0.028(3) 0.033(3) 0.011(2) 0.010(3) 0.006(2)
O9 0.071(3) 0.056(3) 0.071(4) 0.038(3) 0.027(3) 0.022(3)
O15 0.048(2) 0.046(2) 0.032(2) 0.0149(19) 0.0102(19) 0.010(2)
N21 0.077(4) 0.037(3) 0.029(3) 0.002(2) 0.004(3) -0.002(3)
C112 0.050(4) 0.037(3) 0.028(3) 0.003(3) 0.000(3) 0.011(3)
C6 0.046(3) 0.033(3) 0.037(4) 0.008(3) 0.007(3) -0.002(3)
C5 0.045(3) 0.040(3) 0.026(3) 0.008(2) 0.011(3) 0.012(3)
O5 0.038(2) 0.038(2) 0.036(2) 0.0108(18) 0.0094(19) 0.0228(18)
C7 0.040(4) 0.038(3) 0.038(4) -0.003(3) 0.006(3) 0.016(3)
C27 0.044(3) 0.029(3) 0.033(3) 0.004(3) 0.010(3) 0.009(2)
C28 0.083(5) 0.033(3) 0.032(4) 0.001(3) 0.004(3) 0.000(3)
C29 0.061(4) 0.042(3) 0.028(4) 0.004(3) 0.005(3) -0.002(3)
C30 0.059(4) 0.035(3) 0.034(4) 0.009(3) 0.008(3) 0.005(3)
C31 0.039(3) 0.026(3) 0.036(3) 0.002(2) 0.014(3) 0.009(2)
C32 0.039(3) 0.028(3) 0.027(3) 0.002(2) 0.003(3) 0.012(2)
N7 0.088(4) 0.038(3) 0.026(3) 0.006(3) -0.006(3) 0.002(3)
N8 0.098(5) 0.040(3) 0.033(3) -0.001(3) -0.005(3) 0.000(3)
C35 0.067(4) 0.033(3) 0.024(3) 0.006(3) 0.006(3) 0.003(3)
C36 0.059(4) 0.037(3) 0.028(3) -0.005(3) 0.003(3) -0.006(3)
C37 0.054(4) 0.031(3) 0.040(4) -0.003(3) -0.007(3) -0.005(3)
C38 0.053(4) 0.040(3) 0.039(4) 0.006(3) -0.001(3) -0.004(3)
C39 0.032(3) 0.028(3) 0.037(3) 0.000(3) -0.001(3) 0.012(2)
C40 0.088(5) 0.039(4) 0.039(4) 0.003(3) 0.005(4) 0.004(3)
C41 0.045(3) 0.037(3) 0.036(4) 0.009(3) 0.015(3) 0.010(3)
C42 0.036(3) 0.020(2) 0.025(3) -0.001(2) 0.000(2) 0.003(2)
N6 0.084(4) 0.043(3) 0.023(3) 0.005(2) -0.005(3) 0.004(3)
C44 0.065(4) 0.040(3) 0.033(4) -0.004(3) 0.006(3) 0.006(3)
C45 0.076(5) 0.039(3) 0.028(4) 0.010(3) 0.004(3) 0.007(3)
C46 0.088(6) 0.056(4) 0.030(4) 0.004(3) -0.003(4) 0.003(4)
C47 0.057(4) 0.041(3) 0.030(4) 0.002(3) 0.001(3) 0.006(3)
O48 0.171(7) 0.086(4) 0.049(4) 0.034(3) 0.049(4) 0.051(5)
C49 0.085(6) 0.047(4) 0.061(5) 0.011(4) 0.007(4) 0.001(4)
N4 0.062(4) 0.042(3) 0.031(3) 0.000(2) 0.009(3) 0.000(3)
C51 0.065(4) 0.037(3) 0.028(4) 0.002(3) -0.002(3) 0.008(3)
C52 0.082(5) 0.044(4) 0.029(4) 0.007(3) -0.010(3) 0.000(3)
C53 0.054(4) 0.030(3) 0.023(3) 0.003(2) 0.000(3) -0.003(3)
C54 0.048(4) 0.047(3) 0.034(4) 0.002(3) 0.002(3) -0.012(3)
C55 0.067(4) 0.044(3) 0.028(3) -0.004(3) 0.005(3) 0.012(3)
C56 0.132(8) 0.041(4) 0.038(4) -0.004(3) -0.034(5) 0.000(4)
C57 0.073(5) 0.033(3) 0.043(4) 0.000(4) 0.011(3) 0.000(4)
N1 0.103(5) 0.048(3) 0.031(3) 0.006(3) 0.012(3) 0.011(3)
C59 0.073(5) 0.063(4) 0.043(4) 0.017(3) 0.028(4) 0.035(4)
C60 0.055(4) 0.029(3) 0.048(4) 0.011(3) 0.022(3) 0.009(3)
C61 0.094(6) 0.074(6) 0.028(4) 0.003(4) -0.010(4) -0.002(5)
C62 0.064(4) 0.044(4) 0.026(3) -0.004(3) -0.006(3) -0.005(3)
C63 0.078(5) 0.047(4) 0.028(4) 0.005(3) 0.000(3) -0.003(3)
C64 0.084(5) 0.035(3) 0.035(4) 0.006(3) -0.002(4) -0.005(4)
C65 0.080(5) 0.067(5) 0.045(4) 0.025(4) 0.026(4) 0.044(4)
C66 0.090(6) 0.081(6) 0.030(4) 0.001(4) -0.001(4) 0.006(5)
C67 0.103(7) 0.035(4) 0.043(5) 0.003(4) 0.006(4) -0.005(4)
C68 0.102(7) 0.035(3) 0.043(4) -0.001(3) -0.021(4) -0.003(4)
C69 0.071(5) 0.065(5) 0.073(6) -0.006(4) 0.031(4) -0.001(4)
C70 0.087(6) 0.044(4) 0.030(4) -0.004(3) 0.002(4) 0.003(4)
C71 0.062(4) 0.054(4) 0.042(4) 0.011(3) 0.019(3) 0.026(3)
C72 0.085(6) 0.052(4) 0.039(4) -0.004(3) 0.010(4) -0.001(4)
C73 0.076(5) 0.036(3) 0.032(3) 0.002(3) 0.000(3) 0.004(3)
N3 0.096(5) 0.056(4) 0.103(7) -0.027(4) 0.052(5) -0.014(4)
N9 0.204(12) 0.060(5) 0.088(7) 0.016(5) 0.006(7) 0.011(6)
C76 0.076(5) 0.053(4) 0.057(5) 0.001(4) 0.016(4) 0.004(4)
C77 0.085(6) 0.049(4) 0.066(6) 0.001(4) 0.002(4) 0.005(4)
C78 0.100(6) 0.068(5) 0.035(4) -0.007(4) -0.001(4) 0.002(4)
C79 0.123(8) 0.051(4) 0.043(5) 0.001(4) 0.002(5) -0.006(5)
C80 0.132(8) 0.050(5) 0.055(6) 0.000(4) 0.021(5) 0.011(5)
C81 0.087(6) 0.059(5) 0.064(6) -0.013(4) -0.005(5) 0.002(4)
C82 0.118(8) 0.061(5) 0.045(5) -0.011(4) 0.000(5) -0.029(5)
C83 0.135(9) 0.057(5) 0.071(6) -0.005(5) 0.026(6) 0.008(5)
C84 0.127(8) 0.106(7) 0.062(6) 0.047(6) 0.051(6) 0.076(7)
C85 0.090(6) 0.063(5) 0.096(8) -0.032(5) 0.026(6) -0.018(5)
C86 0.102(7) 0.063(5) 0.037(4) 0.007(4) 0.009(4) -0.008(5)
C87 0.236(16) 0.043(5) 0.072(7) 0.003(5) 0.005(8) -0.005(6)
C88 0.104(6) 0.036(4) 0.056(5) 0.001(4) 0.027(4) -0.002(4)
C89 0.270(18) 0.054(6) 0.060(7) 0.023(5) 0.004(9) 0.032(8)
O2 0.370(18) 0.183(9) 0.099(7) 0.073(7) 0.141(10) 0.185(12)
C92 0.28(2) 0.051(6) 0.090(9) 0.021(6) -0.021(11) 0.018(8)
C99 0.28(2) 0.052(6) 0.091(9) -0.003(6) 0.010(10) 0.018(8)

loop_
_atom_type_symbol
_atom_type_description
_atom_type_scat_dispersion_real
_atom_type_scat_dispersion_imag
_atom_type_scat_source
C C 0.0033 0.0016 'International Tables Vol C Tables 4.2.6.8 and 6.1.1.4'
H H 0.0000 0.0000 'International Tables Vol C Tables 4.2.6.8 and 6.1.1.4'
Co Co 0.3494 0.9721 'International Tables Vol C Tables 4.2.6.8 and 6.1.1.4'
N N 0.0061 0.0033 'International Tables Vol C Tables 4.2.6.8 and 6.1.1.4'
O O 0.0106 0.0060 'International Tables Vol C Tables 4.2.6.8 and 6.1.1.4'

loop_
_geom_angle_atom_site_label_1
_geom_angle_atom_site_label_2
_geom_angle_atom_site_label_3
_geom_angle
_geom_angle_site_symmetry_1
_geom_angle_site_symmetry_3
_geom_angle_publ_flag
O3 CoO1 C39 30.20(17) . . ?
O8 CoO1 O3 60.40(15) . . ?
O8 CoO1 N5 90.48(18) . . ?
O8 CoO1 N10 91.5(2) . 4 ?
O8 CoO1 C39 30.22(17) . . ?
N5 CoO1 O3 87.37(19) . . ?
N5 CoO1 C39 88.07(19) . . ?
N10 CoO1 O3 92.9(2) 4 . ?
N10 CoO1 N5 177.89(19) 4 . ?
N10 CoO1 C39 93.3(2) 4 . ?
O15 CoO1 O3 150.06(16) . . ?
O15 CoO1 O8 89.83(17) . . ?
O15 CoO1 N5 89.93(19) . . ?
O15 CoO1 N10 90.8(2) . 4 ?
O15 CoO1 O5 119.56(16) . 3_455 ?
O15 CoO1 C39 119.93(18) . . ?
O5 CoO1 O3 90.08(15) 3_455 . ?
O5 CoO1 O8 150.47(17) 3_455 . ?
O5 CoO1 N5 86.95(18) 3_455 . ?
O5 CoO1 N10 90.96(19) 3_455 4 ?
O5 CoO1 C39 120.25(18) 3_455 . ?
O4 Co2 C7 29.62(18) 3_455 3_455 ?
N2 Co2 O4 93.99(19) 4_454 3_455 ?
N2 Co2 C7 96.8(2) 4_454 3_455 ?
N2 Co2 N4 174.6(2) 4_454 . ?
O7 Co2 O4 59.14(16) 3_455 3_455 ?
O7 Co2 N2 93.24(19) 3_455 4_454 ?
O7 Co2 C7 29.73(18) 3_455 3_455 ?
O7 Co2 N4 91.3(2) 3_455 . ?
O10 Co2 O4 147.90(15) 3_455 3_455 ?
O10 Co2 N2 92.88(19) 3_455 4_454 ?
O10 Co2 O7 89.19(17) 3_455 3_455 ?
O10 Co2 O12 120.09(17) 3_455 . ?
O10 Co2 C7 118.35(19) 3_455 3_455 ?
O10 Co2 N4 90.20(19) 3_455 . ?
O12 Co2 O4 91.18(16) . 3_455 ?
O12 Co2 N2 90.48(18) . 4_454 ?
O12 Co2 O7 150.27(18) . 3_455 ?
O12 Co2 C7 120.54(19) . 3_455 ?
O12 Co2 N4 84.10(19) . . ?
N4 Co2 O4 85.7(2) . 3_455 ?
N4 Co2 C7 85.7(2) . 3_455 ?
C39 O3 CoO1 86.2(3) . . ?
C7 O4 Co2 85.2(4) . 3_545 ?
C37 N2 Co2 123.7(4) . 4 ?
C37 N2 C55 116.4(5) . . ?
C55 N2 Co2 119.4(4) . 4 ?
C7 O7 Co2 93.0(3) . 3_545 ?
C39 O8 CoO1 92.9(3) . . ?
C35 N5 CoO1 123.2(4) . . ?
C35 N5 C53 114.7(5) . . ?
C53 N5 CoO1 122.0(4) . . ?
C42 O10 Co2 160.1(4) . 3_545 ?
C2 C1 C42 118.4(5) . . ?
C31 C1 C2 120.9(5) . . ?
C31 C1 C42 120.7(5) . . ?
C36 N10 CoO1 123.2(4) . 4_454 ?
C68 N10 CoO1 122.2(4) . 4_454 ?
C68 N10 C36 114.5(5) . . ?
C2 C13 C39 120.0(5) . . ?
C4 C13 C2 119.3(5) . . ?
C4 C13 C39 120.7(5) . . ?
C1 C2 C13 119.3(5) . . ?
C32 O12 Co2 120.7(4) . . ?
C3 C4 C13 121.0(5) . . ?
C29 N17 C70 116.5(6) . . ?
C4 C3 C31 119.1(5) . . ?
C4 C3 C60 117.9(5) . . ?
C31 C3 C60 123.0(5) . . ?
C32 O15 CoO1 156.1(4) . . ?
C57 N21 C29 114.1(6) . . ?
C30 C112 C47 120.9(6) . . ?
C45 C112 C30 114.5(6) . . ?
C45 C112 C47 124.5(6) . . ?
C44 C6 C54 121.2(5) . . ?
C44 C6 C62 116.3(6) . . ?
C62 C6 C54 122.5(6) . . ?
C41 C5 C32 120.5(5) . . ?
C41 C5 C59 119.7(5) . . ?
C59 C5 C32 119.8(5) . . ?
C42 O5 CoO1 121.4(3) . 3_545 ?
O4 C7 Co2 65.2(3) . 3_545 ?
O4 C7 O7 121.8(5) . . ?
O4 C7 C27 120.9(6) . . ?
O7 C7 Co2 57.3(3) . 3_545 ?
O7 C7 C27 117.3(5) . . ?
C27 C7 Co2 168.0(5) . 3_545 ?
C41 C27 C7 120.2(5) . . ?
C41 C27 C71 120.8(6) . . ?
C71 C27 C7 118.9(5) . . ?
C36 C28 C40 119.8(6) . . ?
N17 C29 N21 125.0(6) . . ?
N17 C29 C38 116.8(6) . . ?
N21 C29 C38 118.1(6) . . ?
C53 C30 C112 120.7(5) . . ?
C1 C31 C3 120.4(5) . . ?
O12 C32 C5 117.3(5) . . ?
O15 C32 O12 123.6(5) . . ?
O15 C32 C5 119.1(5) . . ?
C64 N7 C51 114.9(5) . . ?
C64 N8 C63 114.7(6) . . ?
N5 C35 C45 124.1(6) . . ?
N10 C36 C28 125.7(6) . . ?
N2 C37 C62 124.0(5) . . ?
C54 C38 C29 124.0(6) . . ?
O3 C39 CoO1 63.5(3) . . ?
O3 C39 C13 120.2(5) . . ?
O8 C39 CoO1 56.9(3) . . ?
O8 C39 O3 120.4(5) . . ?
O8 C39 C13 119.4(5) . . ?
C13 C39 CoO1 175.2(4) . . ?
C28 C40 C52 124.4(6) . . ?
C28 C40 C56 115.5(6) . . ?
C56 C40 C52 120.1(6) . . ?
C27 C41 C5 120.3(6) . . ?
O10 C42 C1 119.0(5) . . ?
O10 C42 O5 124.6(5) . . ?
O5 C42 C1 116.3(5) . . ?
C51 N6 C63 116.2(6) . . ?
C6 C44 C55 121.3(6) . . ?
C35 C45 C112 121.3(6) . . ?
C52 C46 C63 121.1(7) . . ?
C73 C47 C112 126.4(6) . . ?
C67 C49 C77 126.4(8) . . ?
C79 N4 Co2 119.9(5) . . ?
C86 N4 Co2 125.6(5) . . ?
C86 N4 C79 114.5(6) . . ?
N7 C51 C73 118.8(6) . . ?
N6 C51 N7 124.2(6) . . ?
N6 C51 C73 117.0(6) . . ?
C46 C52 C40 124.4(6) . . ?
N5 C53 C30 124.7(5) . . ?
C38 C54 C6 124.5(6) . . ?
N2 C55 C44 122.1(6) . . ?
C68 C56 C40 120.0(7) . . ?
N21 C57 N1 125.7(6) . . ?
N21 C57 C88 119.4(7) . . ?
N1 C57 C88 114.9(7) . . ?
C57 N1 C70 116.0(6) . . ?
C65 C59 C5 120.1(6) . . ?
O6 C60 C3 115.3(5) . . ?
O9 C60 O6 121.9(6) . . ?
O9 C60 C3 122.8(6) . . ?
C72 C61 C79 118.9(8) . . ?
C37 C62 C6 119.9(6) . . ?
N8 C63 C46 115.7(6) . . ?
N6 C63 N8 123.8(6) . . ?
N6 C63 C46 120.4(6) . . ?
N7 C64 N8 126.1(6) . . ?
N7 C64 C67 117.9(6) . . ?
N8 C64 C67 116.0(7) . . ?
C59 C65 C71 120.2(6) . . ?
C59 C65 C84 120.1(6) . . ?
C71 C65 C84 119.8(6) . . ?
C78 C66 C72 125.3(7) . . ?
C49 C67 C64 122.2(7) . . ?
N10 C68 C56 124.5(7) . . ?
C80 C69 C76 122.6(8) . . ?
C80 C69 C81 117.9(8) . . ?
C81 C69 C76 119.3(8) . . ?
N17 C70 C78 121.8(6) . . ?
N1 C70 N17 122.6(6) . . ?
N1 C70 C78 115.6(6) . . ?
C27 C71 C65 118.8(6) . . ?
C61 C72 C66 119.7(7) . . ?
C61 C72 C82 116.6(7) . . ?
C82 C72 C66 123.7(7) . . ?
C47 C73 C51 121.5(6) . . ?
C83 N3 C85 115.7(7) . . ?
C99 N9 C92 116.4(9) . . ?
C88 C76 C69 126.0(8) . . ?
C87 C77 C49 125.2(9) . . ?
C87 C77 C89 115.4(8) . . ?
C89 C77 C49 119.4(8) . . ?
C66 C78 C70 123.5(7) . . ?
N4 C79 C61 125.3(7) . . ?
C69 C80 C83 120.3(8) . . ?
C85 C81 C69 117.6(9) . . ?
C86 C82 C72 120.2(7) . . ?
N3 C83 C80 122.5(9) . . ?
O48 C84 C65 113.7(7) . . ?
O2 C84 O48 123.6(8) . . ?
O2 C84 C65 122.4(8) . . ?
N3 C85 C81 125.9(9) . . ?
N4 C86 C82 124.3(7) . . ?
C77 C87 C99 123.0(11) . . ?
C76 C88 C57 122.6(8) . . ?
C77 C89 C92 119.5(10) . . ?
N9 C92 C89 124.0(12) . . ?
N9 C99 C87 121.5(11) . . ?

loop_
_geom_bond_atom_site_label_1
_geom_bond_atom_site_label_2
_geom_bond_distance
_geom_bond_site_symmetry_2
_geom_bond_publ_flag
CoO1 O3 2.256(5) . ?
CoO1 O8 2.108(4) . ?
CoO1 N5 2.155(5) . ?
CoO1 N10 2.154(5) 4 ?
CoO1 O15 2.036(4) . ?
CoO1 O5 2.040(4) 3_455 ?
CoO1 C39 2.514(6) . ?
Co2 O4 2.286(5) 3_455 ?
Co2 N2 2.174(5) 4_454 ?
Co2 O7 2.115(4) 3_455 ?
Co2 O10 2.027(4) 3_455 ?
Co2 O12 2.028(4) . ?
Co2 C7 2.510(6) 3_455 ?
Co2 N4 2.183(6) . ?
O3 C39 1.267(7) . ?
O4 C7 1.245(7) . ?
N2 C37 1.339(8) . ?
N2 C55 1.375(8) . ?
O6 C60 1.309(8) . ?
O7 C7 1.246(8) . ?
O8 C39 1.267(7) . ?
N5 C35 1.340(8) . ?
N5 C53 1.352(7) . ?
O10 C42 1.248(7) . ?
C1 C2 1.391(7) . ?
C1 C31 1.379(8) . ?
C1 C42 1.524(7) . ?
N10 C36 1.334(8) . ?
N10 C68 1.326(9) . ?
C13 C2 1.417(7) . ?
C13 C4 1.399(8) . ?
C13 C39 1.483(8) . ?
O12 C32 1.256(7) . ?
C4 C3 1.387(8) . ?
N17 C29 1.322(9) . ?
N17 C70 1.348(9) . ?
C3 C31 1.411(7) . ?
C3 C60 1.465(8) . ?
O9 C60 1.216(8) . ?
O15 C32 1.246(7) . ?
N21 C29 1.351(8) . ?
N21 C57 1.330(10) . ?
C112 C30 1.398(9) . ?
C112 C45 1.396(9) . ?
C112 C47 1.458(9) . ?
C6 C44 1.370(9) . ?
C6 C54 1.482(9) . ?
C6 C62 1.415(9) . ?
C5 C32 1.497(8) . ?
C5 C41 1.394(8) . ?
C5 C59 1.405(9) . ?
O5 C42 1.260(6) . ?
C7 C27 1.512(8) . ?
C27 C41 1.393(8) . ?
C27 C71 1.404(9) . ?
C28 C36 1.361(9) . ?
C28 C40 1.372(10) . ?
C29 C38 1.488(9) . ?
C30 C53 1.354(9) . ?
N7 C51 1.347(8) . ?
N7 C64 1.320(9) . ?
N8 C63 1.348(9) . ?
N8 C64 1.339(9) . ?
C35 C45 1.361(10) . ?
C37 C62 1.376(9) . ?
C38 C54 1.304(9) . ?
C40 C52 1.476(10) . ?
C40 C56 1.408(10) . ?
N6 C51 1.334(8) . ?
N6 C63 1.336(9) . ?
C44 C55 1.391(9) . ?
C46 C52 1.334(10) . ?
C46 C63 1.467(10) . ?
C47 C73 1.340(9) . ?
O48 C84 1.253(10) . ?
C49 C67 1.292(11) . ?
C49 C77 1.480(10) . ?
N4 C79 1.341(10) . ?
N4 C86 1.338(9) . ?
C51 C73 1.477(9) . ?
C56 C68 1.365(11) . ?
C57 N1 1.334(10) . ?
C57 C88 1.478(9) . ?
N1 C70 1.344(9) . ?
C59 C65 1.403(9) . ?
C61 C72 1.364(11) . ?
C61 C79 1.383(12) . ?
C64 C67 1.518(10) . ?
C65 C71 1.409(9) . ?
C65 C84 1.484(11) . ?
C66 C72 1.501(11) . ?
C66 C78 1.339(12) . ?
C69 C76 1.514(11) . ?
C69 C80 1.387(12) . ?
C69 C81 1.400(12) . ?
C70 C78 1.442(10) . ?
C72 C82 1.405(11) . ?
N3 C83 1.343(12) . ?
N3 C85 1.361(14) . ?
N9 C92 1.309(15) . ?
N9 C99 1.305(15) . ?
C76 C88 1.280(11) . ?
C77 C87 1.342(13) . ?
C77 C89 1.350(13) . ?
C80 C83 1.396(11) . ?
C81 C85 1.367(12) . ?
C82 C86 1.355(11) . ?
C84 O2 1.194(11) . ?
C87 C99 1.382(14) . ?
C89 C92 1.395(13) . ?

loop_
_twin_individual_id
_twin_individual_mass_fraction_refined
1 0.516(19)
2 0.484(19)

loop_
_smtbx_masks_void_nr
_smtbx_masks_void_average_x
_smtbx_masks_void_average_y
_smtbx_masks_void_average_z
_smtbx_masks_void_volume
_smtbx_masks_void_count_electrons
_smtbx_masks_void_content
1 0.112 -0.192 0.154 314.1 48.7 ?
2 0.112 0.192 0.654 314.1 48.8 ?
3 0.612 0.308 0.154 314.1 48.7 ?
4 0.612 0.692 0.654 314.1 48.8 ?
